data_7224649
loop_
_publ_author_name
'Sun, Jing-Wen'
'Li, Shang-Ju'
'Yan, Peng-Fei'
'Yao, Xu'
'Li, Guang-Ming'

_publ_section_title
;
 In situ recrystallization of lanthanide coordination polymers: from 1D
 ladder chains to 1D linear chains
;
_journal_issue 17
_journal_name_full CrystEngComm
_journal_page_first 3079
_journal_paper_doi 10.1039/C6CE00182C
_journal_volume 18
_journal_year 2016
_chemical_absolute_configuration rm
_chemical_formula_moiety 'C38 H36 Lu O20, C6 N'
_chemical_formula_sum 'C44 H36 Lu N O20'
_chemical_formula_weight 1073.71
_chemical_name_systematic
;
 ?
;
_space_group_IT_number 18
_symmetry_cell_setting orthorhombic
_symmetry_space_group_name_Hall 'P 2 2ab'
_symmetry_space_group_name_H-M 'P 21 21 2'
_atom_sites_solution_hydrogens geom
_atom_sites_solution_primary direct
_atom_sites_solution_secondary difmap
_audit_creation_method SHELXL-97
_audit_update_record
;
2016-01-23 deposited with the CCDC.
2016-03-21 downloaded from the CCDC.
;
_cell_angle_alpha 90.00
_cell_angle_beta 90.00
_cell_angle_gamma 90.00
_cell_formula_units_Z 4
_cell_length_a 20.052(7)
_cell_length_b 16.350(4)
_cell_length_c 16.623(4)
_cell_measurement_reflns_used 33741
_cell_measurement_temperature 293(2)
_cell_measurement_theta_max 27.75
_cell_measurement_theta_min 3.05
_cell_volume 5450(3)
_computing_cell_refinement 'RAPID-AUTO (Rigaku 1998 <i>RAPID-AUTO</i>)'
_computing_data_collection 'RAPID-AUTO (Rigaku 1998 <i>RAPID-AUTO</i>)'
_computing_data_reduction 'CrystalClear (Rigaku/MSC, 2002)'
_computing_molecular_graphics 'SHELXTL (Sheldrick, 2008)'
_computing_publication_material SHELXL-97
_computing_structure_refinement 'SHELXL-97 (Sheldrick, 2008)'
_computing_structure_solution 'SHELXS-97 (Sheldrick, 2008)'
_diffrn_ambient_temperature 293(2)
_diffrn_measured_fraction_theta_full 0.988
_diffrn_measured_fraction_theta_max 0.988
_diffrn_measurement_device_type 'Rigaku RAXIS-RAPID'
_diffrn_measurement_method '\w scan'
_diffrn_radiation_monochromator graphite
_diffrn_radiation_source 'fine-focus sealed tube'
_diffrn_radiation_type MoK\a
_diffrn_radiation_wavelength 0.71073
_diffrn_reflns_av_R_equivalents 0.0756
_diffrn_reflns_av_unetI/netI 0.0699
_diffrn_reflns_limit_h_max 23
_diffrn_reflns_limit_h_min -23
_diffrn_reflns_limit_k_max 19
_diffrn_reflns_limit_k_min -19
_diffrn_reflns_limit_l_max 19
_diffrn_reflns_limit_l_min -19
_diffrn_reflns_number 38445
_diffrn_reflns_theta_full 25.00
_diffrn_reflns_theta_max 25.00
_diffrn_reflns_theta_min 3.22
_exptl_absorpt_coefficient_mu 1.879
_exptl_absorpt_correction_T_max 0.700
_exptl_absorpt_correction_T_min 0.608
_exptl_absorpt_correction_type multi-scan
_exptl_absorpt_process_details 'ABSCOR (Higashi, 1995)'
_exptl_crystal_colour colorless
_exptl_crystal_density_diffrn 1.309
_exptl_crystal_density_method 'not measured'
_exptl_crystal_description block
_exptl_crystal_F_000 2152
_exptl_crystal_size_max 0.27
_exptl_crystal_size_mid 0.23
_exptl_crystal_size_min 0.19
_platon_squeeze_details ' ?'
_refine_diff_density_max 1.349
_refine_diff_density_min -1.157
_refine_diff_density_rms 0.125
_refine_ls_abs_structure_details 'Flack H D (1983), Acta Cryst. A39, 876-881'
_refine_ls_abs_structure_Flack 0.03(2)
_refine_ls_extinction_method none
_refine_ls_goodness_of_fit_ref 1.076
_refine_ls_hydrogen_treatment constr
_refine_ls_matrix_type full
_refine_ls_number_parameters 599
_refine_ls_number_reflns 9484
_refine_ls_number_restraints 173
_refine_ls_restrained_S_all 1.070
_refine_ls_R_factor_all 0.0780
_refine_ls_R_factor_gt 0.0584
_refine_ls_shift/su_max 0.002
_refine_ls_shift/su_mean 0.000
_refine_ls_structure_factor_coef Fsqd
_refine_ls_weighting_details 'calc w=1/[\s^2^(Fo^2^)+(0.0893P)^2^+3.0508P] where P=(Fo^2^+2Fc^2^)/3'
_refine_ls_weighting_scheme calc
_refine_ls_wR_factor_gt 0.1549
_refine_ls_wR_factor_ref 0.1698
_reflns_number_gt 6950
_reflns_number_total 9615
_reflns_threshold_expression >2sigma(I)
_cod_data_source_file c6ce00182c2.cif
_cod_data_source_block 6
_cod_depositor_comments
;
The following automatic conversions were performed:

'_symmetry_cell_setting' value 'Orthorhombic' changed to
'orthorhombic' according to
/usr/data/users/saulius/crontab/automatic-downloads/rss-feeds/RSC/lib/dictionaries/cif_core.dic
dictionary named 'cif_core.dic' version 2.4.2 from 2011-04-26.

Automatic conversion script
Id: cif_fix_values 4268 2015-11-12 08:31:59Z antanas 

 Adding full bibliography for 7224648--7224657.cif.
;
_cod_database_code 7224649

loop_
_symmetry_equiv_pos_as_xyz
'x, y, z'
'-x, -y, z'
'-x+1/2, y+1/2, -z'
'x+1/2, -y+1/2, -z'

loop_
_atom_site_label
_atom_site_type_symbol
_atom_site_fract_x
_atom_site_fract_y
_atom_site_fract_z
_atom_site_U_iso_or_equiv
_atom_site_adp_type
_atom_site_occupancy
_atom_site_symmetry_multiplicity
_atom_site_calc_flag
_atom_site_refinement_flags
C1 C 0.2730(5) 0.7804(7) 0.9222(6) 0.057(3) Uani 1 1 d .
C2 C 0.2102(6) 0.7987(9) 0.9558(10) 0.091(4) Uani 1 1 d .
H2 H 0.2048 0.8428 0.9906 0.110 Uiso 1 1 calc R
C3 C 0.1555(7) 0.7478(11) 0.9348(12) 0.113(5) Uani 1 1 d .
H3 H 0.1144 0.7564 0.9592 0.135 Uiso 1 1 calc R
C4 C 0.1620(8) 0.6874(9) 0.8804(11) 0.105(5) Uani 1 1 d .
H4 H 0.1245 0.6588 0.8630 0.126 Uiso 1 1 calc R
C5 C 0.2268(8) 0.6670(10) 0.8490(10) 0.106(5) Uani 1 1 d U
H5 H 0.2335 0.6221 0.8156 0.127 Uiso 1 1 calc R
C6 C 0.2799(6) 0.7193(8) 0.8721(9) 0.085(4) Uani 1 1 d .
H6 H 0.3220 0.7097 0.8505 0.102 Uiso 1 1 calc R
C7 C 0.3288(5) 0.8378(7) 0.9438(6) 0.055(3) Uani 1 1 d .
C8 C 0.4440(4) 0.8695(5) 0.9277(5) 0.0377(19) Uani 1 1 d .
H8 H 0.4301 0.9266 0.9212 0.045 Uiso 1 1 calc R
C9 C 0.4694(5) 0.8565(6) 1.0123(6) 0.048(2) Uani 1 1 d .
C10 C 0.6011(7) 0.6668(9) 0.8658(7) 0.078(4) Uani 1 1 d .
C11 C 0.5690(7) 0.6185(9) 0.9274(8) 0.092(4) Uani 1 1 d .
H11 H 0.5319 0.6391 0.9542 0.110 Uiso 1 1 calc R
C12 C 0.5936(8) 0.5398(10) 0.9473(12) 0.119(6) Uani 1 1 d .
H12 H 0.5753 0.5086 0.9885 0.142 Uiso 1 1 calc R
C13 C 0.6476(10) 0.5121(13) 0.9004(13) 0.154(9) Uani 1 1 d .
H13 H 0.6626 0.4590 0.9092 0.184 Uiso 1 1 calc R
C14 C 0.6807(11) 0.5586(14) 0.8411(16) 0.155(10) Uani 1 1 d .
H14 H 0.7188 0.5399 0.8150 0.186 Uiso 1 1 calc R
C15 C 0.6543(6) 0.6288(9) 0.8257(7) 0.084(4) Uani 1 1 d .
H15 H 0.6728 0.6577 0.7829 0.100 Uiso 1 1 calc R
C16 C 0.5796(5) 0.7445(7) 0.8468(6) 0.057(3) Uani 1 1 d .
C17 C 0.4975(5) 0.8498(5) 0.8673(4) 0.0424(18) Uani 1 1 d .
H17 H 0.5343 0.8885 0.8741 0.051 Uiso 1 1 calc R
C18 C 0.4723(4) 0.8547(6) 0.7798(5) 0.040(2) Uani 1 1 d .
C19 C 0.2038(5) 0.8912(7) 0.3913(6) 0.056(2) Uani 1 1 d .
C20 C 0.1738(6) 0.8142(8) 0.3869(8) 0.078(4) Uani 1 1 d .
H20 H 0.2007 0.7680 0.3831 0.094 Uiso 1 1 calc R
C21 C 0.1071(8) 0.8049(9) 0.3881(9) 0.091(4) Uani 1 1 d .
H21 H 0.0897 0.7522 0.3867 0.110 Uiso 1 1 calc R
C22 C 0.0663(9) 0.8655(12) 0.3911(12) 0.123(5) Uani 1 1 d U
H22 H 0.0204 0.8572 0.3891 0.148 Uiso 1 1 calc R
C23 C 0.0938(9) 0.9474(11) 0.3977(12) 0.125(6) Uani 1 1 d U
H23 H 0.0659 0.9926 0.4029 0.150 Uiso 1 1 calc R
C24 C 0.1661(6) 0.9573(8) 0.3961(9) 0.084(4) Uani 1 1 d .
H24 H 0.1852 1.0090 0.3984 0.100 Uiso 1 1 calc R
C25 C 0.2764(5) 0.8970(7) 0.3874(5) 0.057(3) Uani 1 1 d .
C26 C 0.3657(4) 0.9954(7) 0.3780(4) 0.0444(19) Uani 1 1 d .
H26 H 0.3943 0.9515 0.3985 0.053 Uiso 1 1 calc R
C27 C 0.3736(4) 0.9994(7) 0.2860(4) 0.0407(17) Uani 1 1 d .
C28 C 0.3035(5) 1.2716(7) 0.3855(6) 0.056(3) Uani 1 1 d .
C29 C 0.2440(7) 1.2458(8) 0.3476(8) 0.082(4) Uani 1 1 d .
H29 H 0.2386 1.1920 0.3306 0.098 Uiso 1 1 calc R
C30 C 0.1922(7) 1.3048(10) 0.3360(11) 0.101(5) Uani 1 1 d .
H30 H 0.1505 1.2892 0.3169 0.121 Uiso 1 1 calc R
C31 C 0.2062(10) 1.3874(11) 0.3544(11) 0.112(6) Uani 1 1 d .
H31 H 0.1753 1.4280 0.3423 0.135 Uiso 1 1 calc R
C32 C 0.2605(8) 1.4055(9) 0.3873(10) 0.094(5) Uani 1 1 d .
H32 H 0.2679 1.4605 0.3985 0.113 Uiso 1 1 calc R
C33 C 0.3096(6) 1.3518(7) 0.4080(7) 0.073(3) Uani 1 1 d .
H33 H 0.3467 1.3693 0.4369 0.088 Uiso 1 1 calc R
C34 C 0.3572(5) 1.2122(7) 0.4018(5) 0.053(2) Uani 1 1 d .
C35 C 0.3841(4) 1.0725(6) 0.4192(5) 0.041(2) Uani 1 1 d .
H35 H 0.4290 1.0881 0.4015 0.049 Uiso 1 1 calc R
C36 C 0.3847(5) 1.0656(6) 0.5121(5) 0.044(2) Uani 1 1 d .
C37 C 0.4546(7) 0.8298(7) 0.5256(7) 0.074(4) Uani 1 1 d .
H37A H 0.4070 0.8310 0.5197 0.111 Uiso 1 1 calc R
H37B H 0.4697 0.7740 0.5255 0.111 Uiso 1 1 calc R
H37C H 0.4749 0.8587 0.4817 0.111 Uiso 1 1 calc R
C38 C 0.4826(8) 0.8254(10) 0.2698(8) 0.099(5) Uani 1 1 d .
H38A H 0.4384 0.8309 0.2914 0.149 Uiso 1 1 calc R
H38B H 0.5140 0.8503 0.3058 0.149 Uiso 1 1 calc R
H38C H 0.4931 0.7684 0.2637 0.149 Uiso 1 1 calc R
C39 C 0.759(2) -0.098(2) 0.910(2) 0.272(9) Uani 1 1 d DU
C40 C 0.694(2) -0.058(3) 0.890(3) 0.295(12) Uani 1 1 d DU
C43 C 0.798(2) -0.195(3) 0.807(3) 0.269(9) Uani 1 1 d DU
C44 C 0.805(2) -0.269(3) 0.836(2) 0.241(11) Uani 1 1 d U
Lu1 Lu 0.5000 1.0000 0.64519(2) 0.03730(15) Uani 1 2 d S
Lu2 Lu 0.5000 1.0000 0.15152(2) 0.03703(15) Uani 1 2 d S
N1 N 0.8054(16) -0.110(2) 0.839(2) 0.268(8) Uani 1 1 d DU
O1 O 0.3875(3) 0.8151(4) 0.9089(3) 0.0486(15) Uani 1 1 d .
O2 O 0.3231(3) 0.8996(5) 0.9854(4) 0.068(2) Uani 1 1 d .
O3 O 0.4507(4) 0.7954(4) 1.0541(4) 0.0596(19) Uani 1 1 d .
O4 O 0.5073(3) 0.9132(4) 1.0389(3) 0.0511(15) Uani 1 1 d .
O5 O 0.6089(4) 0.7907(5) 0.8036(4) 0.073(2) Uani 1 1 d .
O6 O 0.5217(3) 0.7678(4) 0.8841(3) 0.0499(16) Uani 1 1 d .
O7 O 0.4659(3) 0.7910(4) 0.7405(4) 0.0559(17) Uani 1 1 d .
O8 O 0.4613(3) 0.9263(4) 0.7559(4) 0.0513(15) Uani 1 1 d .
O9 O 0.2977(3) 0.9759(4) 0.3976(3) 0.0442(14) Uani 1 1 d .
O10 O 0.3155(4) 0.8412(5) 0.3760(6) 0.078(2) Uani 1 1 d .
O11 O 0.3247(3) 0.9840(5) 0.2422(3) 0.062(2) Uani 1 1 d .
O12 O 0.4313(3) 1.0176(4) 0.2625(3) 0.0509(18) Uani 1 1 d .
O13 O 0.3384(3) 1.1346(4) 0.3934(4) 0.0469(14) Uani 1 1 d .
O14 O 0.4143(4) 1.2321(5) 0.4182(5) 0.072(2) Uani 1 1 d .
O15 O 0.3449(3) 1.1051(4) 0.5537(4) 0.0564(17) Uani 1 1 d .
O16 O 0.4300(3) 1.0153(4) 0.5372(3) 0.0507(17) Uani 1 1 d .
O17 O 0.4040(3) 1.0721(4) 0.6919(3) 0.0521(16) Uani 1 1 d .
H445 H 0.3709 1.0643 0.7230 0.063 Uiso 1 1 d R
H446 H 0.3907 1.1053 0.6550 0.063 Uiso 1 1 d R
O18 O 0.4732(3) 0.8685(4) 0.6010(4) 0.0531(16) Uani 1 1 d .
H104 H 0.4590 0.8346 0.6358 0.080 Uiso 1 1 d R
O19 O 0.3908(3) 0.9876(4) 0.1087(3) 0.0483(15) Uani 1 1 d .
H556 H 0.3648 0.9935 0.1479 0.058 Uiso 1 1 d R
H557 H 0.3685 0.9636 0.0709 0.058 Uiso 1 1 d R
O20 O 0.4860(3) 0.8651(4) 0.1928(3) 0.0560(19) Uani 1 1 d .
H108 H 0.5017 0.8428 0.1507 0.084 Uiso 1 1 d R
C41 C 0.800(2) -0.038(2) 0.783(2) 0.274(9) Uani 1 1 d DU
C42 C 0.829(2) 0.043(2) 0.811(2) 0.272(11) Uani 1 1 d DU

loop_
_atom_site_aniso_label
_atom_site_aniso_U_11
_atom_site_aniso_U_22
_atom_site_aniso_U_33
_atom_site_aniso_U_23
_atom_site_aniso_U_13
_atom_site_aniso_U_12
C1 0.050(6) 0.069(7) 0.053(6) -0.003(5) 0.003(4) -0.015(5)
C2 0.048(7) 0.100(10) 0.126(12) -0.017(9) 0.000(8) -0.022(7)
C3 0.054(8) 0.134(14) 0.150(15) -0.004(13) 0.025(9) -0.022(9)
C4 0.075(10) 0.085(10) 0.155(15) -0.019(11) 0.000(10) -0.036(8)
C5 0.097(8) 0.094(8) 0.125(9) -0.018(7) -0.002(7) -0.014(7)
C6 0.044(7) 0.093(10) 0.118(11) -0.031(9) -0.013(7) -0.001(6)
C7 0.043(6) 0.082(7) 0.039(5) -0.007(5) -0.003(4) -0.010(5)
C8 0.028(4) 0.049(5) 0.036(4) -0.005(4) 0.001(3) -0.007(4)
C9 0.041(5) 0.065(6) 0.038(5) -0.014(5) 0.008(4) 0.014(5)
C10 0.078(9) 0.099(10) 0.059(6) 0.004(7) 0.020(6) -0.016(8)
C11 0.081(9) 0.108(11) 0.087(9) 0.014(8) 0.009(7) 0.016(8)
C12 0.098(11) 0.095(10) 0.163(16) 0.029(11) 0.025(12) 0.023(9)
C13 0.122(14) 0.155(17) 0.183(19) -0.089(18) -0.054(14) 0.105(14)
C14 0.119(17) 0.148(19) 0.20(2) 0.047(16) 0.060(16) 0.035(14)
C15 0.067(8) 0.115(11) 0.069(7) 0.027(8) 0.018(6) 0.047(8)
C16 0.047(6) 0.069(7) 0.054(6) 0.012(5) -0.001(5) 0.013(5)
C17 0.039(4) 0.054(5) 0.034(3) 0.008(3) 0.002(5) -0.010(5)
C18 0.037(5) 0.066(6) 0.018(4) -0.008(4) 0.001(3) -0.009(4)
C19 0.058(6) 0.072(7) 0.040(5) 0.005(5) 0.007(5) -0.005(5)
C20 0.065(8) 0.094(9) 0.076(8) 0.007(7) 0.011(6) -0.034(7)
C21 0.098(11) 0.084(9) 0.091(9) -0.007(8) 0.009(9) -0.035(8)
C22 0.106(9) 0.123(9) 0.139(9) 0.017(8) 0.019(8) -0.010(8)
C23 0.108(9) 0.116(9) 0.151(10) -0.008(8) -0.013(8) -0.005(7)
C24 0.052(7) 0.081(8) 0.119(11) 0.013(8) 0.002(8) -0.011(6)
C25 0.064(7) 0.078(7) 0.029(5) 0.000(5) -0.002(4) -0.017(6)
C26 0.032(4) 0.064(5) 0.037(4) -0.001(6) 0.004(3) -0.002(5)
C27 0.031(4) 0.060(5) 0.031(3) -0.013(6) 0.004(3) 0.008(5)
C28 0.043(6) 0.081(7) 0.044(5) -0.001(5) 0.001(4) 0.019(5)
C29 0.072(9) 0.069(8) 0.104(10) 0.002(7) -0.002(7) 0.027(7)
C30 0.068(9) 0.090(10) 0.145(14) 0.016(10) -0.033(9) 0.032(8)
C31 0.103(13) 0.102(13) 0.131(14) 0.038(10) 0.042(11) 0.048(11)
C32 0.088(10) 0.068(8) 0.126(13) -0.020(9) -0.012(10) 0.035(8)
C33 0.085(9) 0.074(8) 0.061(7) -0.001(6) -0.006(6) 0.002(6)
C34 0.058(6) 0.076(7) 0.025(4) -0.001(5) 0.001(4) 0.000(5)
C35 0.028(4) 0.059(5) 0.036(5) -0.005(4) 0.000(3) 0.002(4)
C36 0.045(5) 0.056(5) 0.033(4) -0.006(4) -0.011(4) -0.001(4)
C37 0.099(9) 0.076(8) 0.047(6) -0.034(6) -0.021(6) 0.005(7)
C38 0.105(13) 0.119(12) 0.073(8) 0.008(8) -0.018(8) 0.003(9)
C39 0.278(12) 0.271(12) 0.267(11) -0.007(8) -0.004(8) -0.009(8)
C40 0.292(13) 0.290(14) 0.302(15) -0.009(9) -0.001(9) 0.005(9)
C43 0.278(13) 0.261(10) 0.268(12) -0.004(8) -0.004(9) -0.007(9)
C44 0.238(14) 0.248(11) 0.237(14) -0.008(9) -0.009(10) 0.011(10)
Lu1 0.0348(3) 0.0500(3) 0.0271(2) 0.000 0.000 0.0041(3)
Lu2 0.0291(3) 0.0548(3) 0.0272(2) 0.000 0.000 -0.0026(3)
N1 0.287(16) 0.251(10) 0.266(17) 0.001(10) 0.008(13) -0.013(15)
O1 0.042(4) 0.064(4) 0.039(3) -0.009(3) -0.002(3) -0.009(3)
O2 0.042(4) 0.096(6) 0.066(5) -0.026(5) 0.002(3) -0.003(4)
O3 0.083(5) 0.066(4) 0.030(3) 0.008(3) 0.001(3) -0.021(4)
O4 0.041(4) 0.077(4) 0.035(3) -0.021(3) 0.008(3) -0.020(4)
O5 0.052(4) 0.106(6) 0.060(4) 0.017(5) 0.024(4) -0.001(4)
O6 0.036(4) 0.076(4) 0.037(3) 0.006(3) 0.006(2) 0.007(3)
O7 0.059(4) 0.064(4) 0.044(4) 0.007(4) -0.008(3) -0.005(3)
O8 0.060(4) 0.051(4) 0.042(3) 0.001(3) 0.006(3) -0.001(3)
O9 0.037(3) 0.059(4) 0.037(3) -0.001(3) 0.006(3) -0.002(3)
O10 0.071(6) 0.062(5) 0.099(7) -0.006(5) -0.006(5) 0.007(4)
O11 0.034(3) 0.119(7) 0.032(3) 0.001(4) -0.003(2) -0.007(4)
O12 0.033(3) 0.089(6) 0.032(3) -0.013(3) 0.002(2) -0.009(3)
O13 0.045(4) 0.060(4) 0.036(3) 0.006(3) -0.003(3) 0.000(3)
O14 0.042(4) 0.082(5) 0.091(6) 0.000(4) -0.016(4) 0.002(4)
O15 0.055(4) 0.081(5) 0.033(3) -0.013(3) -0.001(3) 0.029(4)
O16 0.051(3) 0.069(5) 0.032(3) -0.007(3) -0.012(2) 0.018(3)
O17 0.044(4) 0.080(5) 0.032(3) 0.006(3) 0.000(3) 0.011(3)
O18 0.067(4) 0.057(4) 0.035(3) 0.005(3) -0.005(3) -0.009(3)
O19 0.036(3) 0.080(5) 0.029(2) -0.014(4) 0.001(2) 0.001(3)
O20 0.078(6) 0.060(4) 0.029(3) 0.006(3) -0.002(3) -0.006(4)
C41 0.289(12) 0.266(10) 0.266(12) 0.001(8) -0.010(9) -0.003(9)
C42 0.282(14) 0.261(11) 0.272(14) 0.006(9) -0.011(10) -0.012(9)

loop_
_atom_type_symbol
_atom_type_description
_atom_type_scat_dispersion_real
_atom_type_scat_dispersion_imag
_atom_type_scat_source
C C 0.0033 0.0016 'International Tables Vol C Tables 4.2.6.8 and 6.1.1.4'
H H 0.0000 0.0000 'International Tables Vol C Tables 4.2.6.8 and 6.1.1.4'
N N 0.0061 0.0033 'International Tables Vol C Tables 4.2.6.8 and 6.1.1.4'
O O 0.0106 0.0060 'International Tables Vol C Tables 4.2.6.8 and 6.1.1.4'
Lu Lu -0.4720 5.8584 'International Tables Vol C Tables 4.2.6.8 and 6.1.1.4'

loop_
_geom_angle_atom_site_label_1
_geom_angle_atom_site_label_2
_geom_angle_atom_site_label_3
_geom_angle
_geom_angle_site_symmetry_1
_geom_angle_site_symmetry_3
C6 C1 C2 120.7(11) . .
C6 C1 C7 123.3(10) . .
C2 C1 C7 115.9(10) . .
C1 C2 C3 117.8(13) . .
C1 C2 H2 121.1 . .
C3 C2 H2 121.1 . .
C4 C3 C2 121.4(14) . .
C4 C3 H3 119.3 . .
C2 C3 H3 119.3 . .
C3 C4 C5 120.0(13) . .
C3 C4 H4 120.0 . .
C5 C4 H4 120.0 . .
C6 C5 C4 116.1(14) . .
C6 C5 H5 122.0 . .
C4 C5 H5 122.0 . .
C1 C6 C5 123.6(13) . .
C1 C6 H6 118.2 . .
C5 C6 H6 118.2 . .
O2 C7 O1 122.9(9) . .
O2 C7 C1 125.3(9) . .
O1 C7 C1 111.7(8) . .
O1 C8 C17 106.0(7) . .
O1 C8 C9 111.8(7) . .
C17 C8 C9 110.5(7) . .
O1 C8 H8 109.5 . .
C17 C8 H8 109.5 . .
C9 C8 H8 109.5 . .
O3 C9 O4 123.8(9) . .
O3 C9 C8 121.3(9) . .
O4 C9 C8 114.8(9) . .
C16 C10 C15 122.5(11) . .
C16 C10 C11 121.9(12) . .
C15 C10 C11 115.6(13) . .
C12 C11 C10 120.5(14) . .
C12 C11 H11 119.8 . .
C10 C11 H11 119.8 . .
C11 C12 C13 115.5(17) . .
C11 C12 H12 122.3 . .
C13 C12 H12 122.3 . .
C14 C13 C12 125.1(18) . .
C14 C13 H13 117.4 . .
C12 C13 H13 117.4 . .
C15 C14 C13 115.2(18) . .
C15 C14 H14 122.4 . .
C13 C14 H14 122.4 . .
C14 C15 C10 127.7(16) . .
C14 C15 H15 116.1 . .
C10 C15 H15 116.1 . .
O5 C16 C10 124.5(10) . .
O5 C16 O6 120.8(10) . .
C10 C16 O6 114.7(10) . .
O6 C17 C8 108.0(6) . .
O6 C17 C18 109.8(7) . .
C8 C17 C18 112.7(8) . .
O6 C17 H17 108.8 . .
C8 C17 H17 108.8 . .
C18 C17 H17 108.8 . .
O7 C18 O8 126.9(8) . .
O7 C18 C17 119.2(9) . .
O8 C18 C17 113.9(8) . .
C24 C19 C20 119.5(11) . .
C24 C19 C25 121.4(11) . .
C20 C19 C25 119.1(11) . .
C21 C20 C19 121.9(14) . .
C21 C20 H20 119.0 . .
C19 C20 H20 119.0 . .
C22 C21 C20 123.1(15) . .
C22 C21 H21 118.5 . .
C20 C21 H21 118.5 . .
C21 C22 C23 118.2(17) . .
C21 C22 H22 120.9 . .
C23 C22 H22 120.9 . .
C22 C23 C24 118.5(16) . .
C22 C23 H23 120.7 . .
C24 C23 H23 120.7 . .
C19 C24 C23 118.7(13) . .
C19 C24 H24 120.6 . .
C23 C24 H24 120.6 . .
O10 C25 O9 121.7(9) . .
O10 C25 C19 126.8(10) . .
O9 C25 C19 111.5(10) . .
O9 C26 C35 108.7(7) . .
O9 C26 C27 109.5(6) . .
C35 C26 C27 113.4(8) . .
O9 C26 H26 108.4 . .
C35 C26 H26 108.4 . .
C27 C26 H26 108.4 . .
O11 C27 O12 126.3(7) . .
O11 C27 C26 119.3(7) . .
O12 C27 C26 114.5(6) . .
C33 C28 C29 119.0(10) . .
C33 C28 C34 121.0(10) . .
C29 C28 C34 120.1(10) . .
C28 C29 C30 118.1(13) . .
C28 C29 H29 121.0 . .
C30 C29 H29 121.0 . .
C29 C30 C31 118.2(15) . .
C29 C30 H30 120.9 . .
C31 C30 H30 120.9 . .
C32 C31 C30 119.5(15) . .
C32 C31 H31 120.3 . .
C30 C31 H31 120.3 . .
C31 C32 C33 125.8(15) . .
C31 C32 H32 117.1 . .
C33 C32 H32 117.1 . .
C32 C33 C28 118.8(12) . .
C32 C33 H33 120.6 . .
C28 C33 H33 120.6 . .
O14 C34 O13 122.9(10) . .
O14 C34 C28 123.3(10) . .
O13 C34 C28 113.7(9) . .
O13 C35 C26 107.8(7) . .
O13 C35 C36 110.8(7) . .
C26 C35 C36 113.6(7) . .
O13 C35 H35 108.2 . .
C26 C35 H35 108.2 . .
C36 C35 H35 108.2 . .
O15 C36 O16 127.1(8) . .
O15 C36 C35 121.0(8) . .
O16 C36 C35 112.0(8) . .
O18 C37 H37A 109.5 . .
O18 C37 H37B 109.5 . .
H37A C37 H37B 109.5 . .
O18 C37 H37C 109.5 . .
H37A C37 H37C 109.5 . .
H37B C37 H37C 109.5 . .
O20 C38 H38A 109.5 . .
O20 C38 H38B 109.5 . .
H38A C38 H38B 109.5 . .
O20 C38 H38C 109.5 . .
H38A C38 H38C 109.5 . .
H38B C38 H38C 109.5 . .
C40 C39 N1 115(3) . .
C44 C43 N1 136(4) . .
O16 Lu1 O16 77.0(3) 2_675 .
O16 Lu1 O8 118.0(2) 2_675 2_675
O16 Lu1 O8 139.9(2) . 2_675
O16 Lu1 O8 139.9(2) 2_675 .
O16 Lu1 O8 118.0(2) . .
O8 Lu1 O8 75.9(3) 2_675 .
O16 Lu1 O18 78.1(2) 2_675 .
O16 Lu1 O18 73.3(2) . .
O8 Lu1 O18 143.2(2) 2_675 .
O8 Lu1 O18 72.3(2) . .
O16 Lu1 O18 73.3(2) 2_675 2_675
O16 Lu1 O18 78.1(2) . 2_675
O8 Lu1 O18 72.3(2) 2_675 2_675
O8 Lu1 O18 143.2(2) . 2_675
O18 Lu1 O18 143.3(3) . 2_675
O16 Lu1 O17 72.9(2) 2_675 2_675
O16 Lu1 O17 143.4(2) . 2_675
O8 Lu1 O17 74.3(2) 2_675 2_675
O8 Lu1 O17 75.9(2) . 2_675
O18 Lu1 O17 80.4(2) . 2_675
O18 Lu1 O17 111.8(2) 2_675 2_675
O16 Lu1 O17 143.4(2) 2_675 .
O16 Lu1 O17 72.9(2) . .
O8 Lu1 O17 75.9(2) 2_675 .
O8 Lu1 O17 74.3(2) . .
O18 Lu1 O17 111.8(2) . .
O18 Lu1 O17 80.4(2) 2_675 .
O17 Lu1 O17 142.1(3) 2_675 .
O19 Lu2 O19 144.2(3) 2_675 .
O19 Lu2 O12 72.14(18) 2_675 2_675
O19 Lu2 O12 142.75(19) . 2_675
O19 Lu2 O12 142.75(19) 2_675 .
O19 Lu2 O12 72.14(18) . .
O12 Lu2 O12 74.6(3) 2_675 .
O19 Lu2 O20 83.9(2) 2_675 2_675
O19 Lu2 O20 106.8(2) . 2_675
O12 Lu2 O20 79.1(2) 2_675 2_675
O12 Lu2 O20 73.7(2) . 2_675
O19 Lu2 O20 106.8(2) 2_675 .
O19 Lu2 O20 83.9(2) . .
O12 Lu2 O20 73.7(2) 2_675 .
O12 Lu2 O20 79.1(2) . .
O20 Lu2 O20 145.7(3) 2_675 .
O19 Lu2 O4 75.5(2) 2_675 1_554
O19 Lu2 O4 76.2(2) . 1_554
O12 Lu2 O4 121.4(2) 2_675 1_554
O12 Lu2 O4 138.1(2) . 1_554
O20 Lu2 O4 143.0(2) 2_675 1_554
O20 Lu2 O4 70.8(2) . 1_554
O19 Lu2 O4 76.2(2) 2_675 2_674
O19 Lu2 O4 75.5(2) . 2_674
O12 Lu2 O4 138.1(2) 2_675 2_674
O12 Lu2 O4 121.4(2) . 2_674
O20 Lu2 O4 70.8(2) 2_675 2_674
O20 Lu2 O4 143.0(2) . 2_674
O4 Lu2 O4 74.6(3) 1_554 2_674
C43 N1 C41 120(4) . .
C43 N1 C39 109(4) . .
C41 N1 C39 110(3) . .
C7 O1 C8 114.1(7) . .
C9 O4 Lu2 132.5(6) . 1_556
C16 O6 C17 116.9(7) . .
C18 O8 Lu1 132.2(6) . .
C25 O9 C26 118.5(8) . .
C27 O12 Lu2 139.8(5) . .
C34 O13 C35 117.6(7) . .
C36 O16 Lu1 138.8(5) . .
Lu1 O17 H445 138.8 . .
Lu1 O17 H446 109.2 . .
H445 O17 H446 106.7 . .
C37 O18 Lu1 137.0(6) . .
C37 O18 H104 102.6 . .
Lu1 O18 H104 117.5 . .
Lu2 O19 H556 109.8 . .
Lu2 O19 H557 138.8 . .
H556 O19 H557 107.2 . .
C38 O20 Lu2 134.1(7) . .
C38 O20 H108 124.0 . .
Lu2 O20 H108 96.7 . .
C42 C41 N1 118(4) . .

loop_
_geom_bond_atom_site_label_1
_geom_bond_atom_site_label_2
_geom_bond_distance
_geom_bond_site_symmetry_2
C1 C6 1.307(15) .
C1 C2 1.409(16) .
C1 C7 1.505(14) .
C2 C3 1.421(18) .
C2 H2 0.9300 .
C3 C4 1.35(2) .
C3 H3 0.9300 .
C4 C5 1.44(2) .
C4 H4 0.9300 .
C5 C6 1.419(18) .
C5 H5 0.9300 .
C6 H6 0.9300 .
C7 O2 1.229(11) .
C7 O1 1.363(11) .
C8 O1 1.475(10) .
C8 C17 1.504(12) .
C8 C9 1.511(13) .
C8 H8 0.9800 .
C9 O3 1.272(12) .
C9 O4 1.278(11) .
C10 C16 1.378(17) .
C10 C15 1.404(16) .
C10 C11 1.446(17) .
C11 C12 1.416(18) .
C11 H11 0.9300 .
C12 C13 1.41(2) .
C12 H12 0.9300 .
C13 C14 1.41(3) .
C13 H13 0.9300 .
C14 C15 1.29(2) .
C14 H14 0.9300 .
C15 H15 0.9300 .
C16 O5 1.196(12) .
C16 O6 1.370(12) .
C17 O6 1.452(10) .
C17 C18 1.542(11) .
C17 H17 0.9800 .
C18 O7 1.237(11) .
C18 O8 1.255(11) .
C19 C24 1.321(15) .
C19 C20 1.398(15) .
C19 C25 1.460(14) .
C20 C21 1.346(18) .
C20 H20 0.9300 .
C21 C22 1.29(2) .
C21 H21 0.9300 .
C22 C23 1.45(2) .
C22 H22 0.9300 .
C23 C24 1.46(2) .
C23 H23 0.9300 .
C24 H24 0.9300 .
C25 O10 1.218(13) .
C25 O9 1.369(12) .
C26 O9 1.436(9) .
C26 C35 1.483(13) .
C26 C27 1.540(9) .
C26 H26 0.9800 .
C27 O11 1.248(9) .
C27 O12 1.257(9) .
C28 C33 1.369(14) .
C28 C29 1.414(17) .
C28 C34 1.476(14) .
C29 C30 1.430(16) .
C29 H29 0.9300 .
C30 C31 1.41(2) .
C30 H30 0.9300 .
C31 C32 1.25(2) .
C31 H31 0.9300 .
C32 C33 1.365(17) .
C32 H32 0.9300 .
C33 H33 0.9300 .
C34 O14 1.221(11) .
C34 O13 1.330(11) .
C35 O13 1.433(10) .
C35 C36 1.548(11) .
C35 H35 0.9800 .
C36 O15 1.237(11) .
C36 O16 1.294(10) .
C37 O18 1.453(11) .
C37 H37A 0.9600 .
C37 H37B 0.9600 .
C37 H37C 0.9600 .
C38 O20 1.436(14) .
C38 H38A 0.9600 .
C38 H38B 0.9600 .
C38 H38C 0.9600 .
C39 C40 1.491(10) .
C39 N1 1.510(10) .
C43 C44 1.30(4) .
C43 N1 1.501(10) .
Lu1 O16 2.293(5) 2_675
Lu1 O16 2.293(5) .
Lu1 O8 2.333(6) 2_675
Lu1 O8 2.333(6) .
Lu1 O18 2.336(6) .
Lu1 O18 2.336(6) 2_675
Lu1 O17 2.387(6) 2_675
Lu1 O17 2.387(6) .
Lu2 O19 2.312(5) 2_675
Lu2 O19 2.312(5) .
Lu2 O12 2.320(5) 2_675
Lu2 O12 2.320(5) .
Lu2 O20 2.328(6) 2_675
Lu2 O20 2.328(6) .
Lu2 O4 2.354(5) 1_554
Lu2 O4 2.354(5) 2_674
N1 C41 1.508(10) .
O4 Lu2 2.354(5) 1_556
O17 H445 0.8496 .
O17 H446 0.8617 .
O18 H104 0.8500 .
O19 H556 0.8404 .
O19 H557 0.8645 .
O20 H108 0.8500 .
C41 C42 1.506(10) .

loop_
_platon_squeeze_void_nr
_platon_squeeze_void_average_x
_platon_squeeze_void_average_y
_platon_squeeze_void_average_z
_platon_squeeze_void_volume
_platon_squeeze_void_count_electrons
1 0.000 0.000 0.281 631.1 34.1
2 0.500 0.500 0.426 631.2 35.6
